data_4134900
loop_
_publ_author_name
'Ding, Wei'
'Chai, Jinkui'
'Wang, Chen'
'Wu, Junliang'
'Yoshikai, Naohiko'

_publ_section_title
;
 Stereoselective Access to Highly Substituted Vinyl Ethers via
 <i>trans</i>-Difunctionalization of Alkynes with Alcohols and Iodine(III)
 Electrophile.
;
_journal_issue 19
_journal_name_full 'Journal of the American Chemical Society'
_journal_page_first 8619
_journal_page_last 8624
_journal_paper_doi 10.1021/jacs.0c04140
_journal_volume 142
_journal_year 2020
_chemical_formula_sum 'C16 H17 F6 I O2'
_chemical_formula_weight 482.19
_space_group_crystal_system monoclinic
_space_group_IT_number 14
_space_group_name_Hall '-P 2ybc'
_space_group_name_H-M_alt 'P 1 21/c 1'
_atom_sites_solution_hydrogens geom
_cell_angle_alpha 90
_cell_angle_beta 108.368(2)
_cell_angle_gamma 90
_cell_formula_units_Z 4
_cell_length_a 11.0535(8)
_cell_length_b 13.1232(8)
_cell_length_c 12.7009(9)
_cell_measurement_reflns_used 9971
_cell_measurement_temperature 103.(2)
_cell_measurement_theta_max 33.1368
_cell_measurement_theta_min 2.4856
_cell_volume 1748.5(2)
_computing_cell_refinement 'SAINT V8.37A (Bruker AXS Inc., 2015)'
_computing_data_collection 'APEX3 (Bruker AXS Inc., 2016)'
_computing_data_reduction 'SAINT V8.37A (Bruker AXS Inc., 2015)'
_computing_molecular_graphics 'XP (Bruker AXS Inc., 2016)'
_computing_publication_material 'APEX3 (Bruker AXS Inc., 2016)'
_computing_structure_refinement 'SHELXL-2014/7 (Sheldrick, 2014)'
_computing_structure_solution 'XS, VERSION 2013/1'
_diffrn_ambient_temperature 103.(2)
_diffrn_detector_area_resol_mean 7.4074
_diffrn_measured_fraction_theta_full 0.999
_diffrn_measured_fraction_theta_max 0.999
_diffrn_measurement_device_type 'Photon II CPADs detector'
_diffrn_measurement_method 'phi and omega scans'
_diffrn_radiation_monochromator 'Multilayer Mirror'
_diffrn_radiation_type MoK\a
_diffrn_radiation_wavelength 0.71073
_diffrn_reflns_av_R_equivalents 0.0470
_diffrn_reflns_av_unetI/netI 0.0266
_diffrn_reflns_limit_h_max 14
_diffrn_reflns_limit_h_min -14
_diffrn_reflns_limit_k_max 17
_diffrn_reflns_limit_k_min -17
_diffrn_reflns_limit_l_max 16
_diffrn_reflns_limit_l_min -16
_diffrn_reflns_number 32408
_diffrn_reflns_theta_full 28.00
_diffrn_reflns_theta_max 28.00
_diffrn_reflns_theta_min 2.29
_diffrn_source 'Incoatec microfocus source'
_diffrn_source_type 'Bruker D8 Quest'
_exptl_absorpt_coefficient_mu 1.898
_exptl_absorpt_correction_T_max 0.72
_exptl_absorpt_correction_T_min 0.52
_exptl_absorpt_correction_type 'Numerical Mu Calculated'
_exptl_absorpt_process_details
;
SADABS-2016/2 - Bruker AXS area detector scaling and absorption correction
;
_exptl_crystal_colour colourless
_exptl_crystal_density_diffrn 1.832
_exptl_crystal_density_method 'not measured'
_exptl_crystal_description block
_exptl_crystal_F_000 944
_exptl_crystal_size_max 0.322
_exptl_crystal_size_mid 0.254
_exptl_crystal_size_min 0.187
_refine_diff_density_max 2.591
_refine_diff_density_min -1.299
_refine_ls_extinction_method none
_refine_ls_goodness_of_fit_ref 1.298
_refine_ls_hydrogen_treatment constr
_refine_ls_matrix_type full
_refine_ls_number_parameters 230
_refine_ls_number_reflns 4224
_refine_ls_number_restraints 0
_refine_ls_restrained_S_all 1.298
_refine_ls_R_factor_all 0.0544
_refine_ls_R_factor_gt 0.0378
_refine_ls_shift/su_max 0.001
_refine_ls_shift/su_mean 0.000
_refine_ls_structure_factor_coef Fsqd
_refine_ls_weighting_details 'w=1/[\s^2^(Fo^2^)+8.2268P] where P=(Fo^2^+2Fc^2^)/3'
_refine_ls_weighting_scheme calc
_refine_ls_wR_factor_gt 0.0749
_refine_ls_wR_factor_ref 0.0900
_reflns_number_gt 3492
_reflns_number_total 4224
_reflns_threshold_expression 'I > 2\s(I)'
_cod_data_source_file ja0c04140_si_003.cif
_cod_data_source_block yoshi61m
_cod_depositor_comments 'Adding full bibliography for 4134900--4134903.cif.'
_cod_database_code 4134900

loop_
_space_group_symop_operation_xyz
'x, y, z'
'-x, y+1/2, -z+1/2'
'-x, -y, -z'
'x, -y-1/2, z-1/2'

loop_
_atom_site_type_symbol
_atom_site_label
_atom_site_fract_x
_atom_site_fract_y
_atom_site_fract_z
_atom_site_U_iso_or_equiv
_atom_site_adp_type
_atom_site_calc_flag
_atom_site_refinement_flags_adp
_atom_site_refinement_flags_occupancy
_atom_site_refinement_flags_posn
_atom_site_occupancy
_atom_site_disorder_assembly
_atom_site_disorder_group
C C1 -0.0365(4) 0.2662(3) 0.8203(3) 0.0188(8) Uani d . . . 1 . .
C C2 -0.1582(4) 0.2397(3) 0.7542(3) 0.0189(8) Uani d . . . 1 . .
C C3 -0.2162(4) 0.3015(3) 0.6631(3) 0.0225(8) Uani d . . . 1 . .
H H3 -0.2996 0.2857 0.6162 0.027 Uiso calc U . R 1 . .
C C4 -0.1520(4) 0.3874(3) 0.6402(4) 0.0250(9) Uani d . . . 1 . .
H H4 -0.1926 0.4297 0.5784 0.03 Uiso calc U . R 1 . .
C C5 -0.0311(4) 0.4097(3) 0.7070(3) 0.0230(8) Uani d . . . 1 . .
H H5 0.0128 0.4664 0.69 0.028 Uiso calc U . R 1 . .
C C6 0.0278(4) 0.3504(3) 0.7994(3) 0.0209(8) Uani d . . . 1 . .
H H6 0.1105 0.3671 0.8471 0.025 Uiso calc U . R 1 . .
C C7 -0.2218(4) 0.1445(3) 0.7851(3) 0.0199(8) Uani d . . . 1 . .
C C8 -0.2748(4) 0.0764(3) 0.6815(4) 0.0253(9) Uani d . . . 1 . .
C C9 -0.3325(4) 0.1814(3) 0.8261(4) 0.0238(8) Uani d . . . 1 . .
C C10 0.2173(4) 0.2657(3) 1.0222(3) 0.0208(8) Uani d . . . 1 . .
C C11 0.3368(4) 0.2255(3) 1.0034(4) 0.0246(9) Uani d . . . 1 . .
H H11 0.4056 0.277 1.0338 0.029 Uiso calc U . R 1 . .
C C12 0.3218(5) 0.2115(5) 0.8801(4) 0.0402(12) Uani d . . . 1 . .
H H12A 0.254 0.1619 0.8475 0.06 Uiso calc U . R 1 . .
H H12B 0.4022 0.1867 0.8723 0.06 Uiso calc U . R 1 . .
H H12C 0.2996 0.277 0.8417 0.06 Uiso calc U . R 1 . .
C C13 0.3801(4) 0.1261(4) 1.0666(5) 0.0345(11) Uani d . . . 1 . .
H H13A 0.3921 0.137 1.1456 0.052 Uiso calc U . R 1 . .
H H13B 0.4608 0.1041 1.0572 0.052 Uiso calc U . R 1 . .
H H13C 0.3152 0.0735 1.0377 0.052 Uiso calc U . R 1 . .
C C14 0.2125(4) 0.3502(3) 1.0809(4) 0.0245(9) Uani d . . . 1 . .
C C15 0.0972(4) 0.3945(4) 1.1023(4) 0.0338(11) Uani d . . . 1 . .
H H15A 0.0237 0.35 1.0701 0.051 Uiso calc U . R 1 . .
H H15B 0.0796 0.4622 1.0683 0.051 Uiso calc U . R 1 . .
H H15C 0.1131 0.4003 1.1825 0.051 Uiso calc U . R 1 . .
C C16 0.3292(5) 0.5013(4) 1.1659(5) 0.0392(12) Uani d . . . 1 . .
H H16A 0.274 0.5447 1.1075 0.059 Uiso calc U . R 1 . .
H H16B 0.4168 0.5272 1.1873 0.059 Uiso calc U . R 1 . .
H H16C 0.2989 0.5021 1.2306 0.059 Uiso calc U . R 1 . .
F F1 -0.3748(2) 0.1141(2) 0.6017(2) 0.0325(6) Uani d . . . 1 . .
F F2 -0.3111(3) -0.0150(2) 0.7083(2) 0.0348(6) Uani d . . . 1 . .
F F3 -0.1835(2) 0.0580(2) 0.6351(2) 0.0298(6) Uani d . . . 1 . .
F F4 -0.3927(2) 0.1049(2) 0.8564(3) 0.0343(6) Uani d . . . 1 . .
F F5 -0.4212(2) 0.2376(2) 0.7524(2) 0.0290(6) Uani d . . . 1 . .
F F6 -0.2853(3) 0.2415(2) 0.9155(2) 0.0303(6) Uani d . . . 1 . .
I I1 0.05167(2) 0.17405(2) 0.96169(2) 0.02004(8) Uani d . . . 1 . .
O O1 -0.1392(3) 0.0896(2) 0.8666(2) 0.0208(6) Uani d . . . 1 . .
O O2 0.3261(3) 0.3993(2) 1.1255(3) 0.0346(8) Uani d . . . 1 . .

loop_
_atom_site_aniso_label
_atom_site_aniso_U_11
_atom_site_aniso_U_22
_atom_site_aniso_U_33
_atom_site_aniso_U_12
_atom_site_aniso_U_13
_atom_site_aniso_U_23
C1 0.0186(18) 0.0214(19) 0.0170(18) 0.0030(15) 0.0067(15) 0.0021(15)
C2 0.0190(18) 0.0189(18) 0.0228(19) -0.0011(14) 0.0125(15) -0.0029(15)
C3 0.0182(18) 0.029(2) 0.021(2) -0.0006(16) 0.0074(15) 0.0029(17)
C4 0.029(2) 0.021(2) 0.025(2) 0.0010(17) 0.0099(17) -0.0024(17)
C5 0.025(2) 0.021(2) 0.024(2) -0.0006(16) 0.0088(17) -0.0002(16)
C6 0.0168(18) 0.027(2) 0.0204(19) -0.0015(15) 0.0080(15) -0.0036(16)
C7 0.0154(17) 0.0228(19) 0.023(2) 0.0008(15) 0.0073(15) 0.0011(16)
C8 0.0201(19) 0.025(2) 0.030(2) 0.0011(16) 0.0054(17) 0.0012(18)
C9 0.0175(18) 0.028(2) 0.028(2) 0.0021(16) 0.0096(16) 0.0058(18)
C10 0.0160(17) 0.0229(19) 0.0221(19) -0.0030(15) 0.0039(15) 0.0004(16)
C11 0.0185(19) 0.023(2) 0.033(2) 0.0001(16) 0.0099(17) -0.0042(18)
C12 0.028(2) 0.059(3) 0.038(3) 0.010(2) 0.018(2) -0.003(3)
C13 0.020(2) 0.030(2) 0.050(3) 0.0019(18) 0.005(2) 0.003(2)
C14 0.0192(19) 0.026(2) 0.025(2) 0.0019(16) 0.0028(16) 0.0009(17)
C15 0.027(2) 0.040(3) 0.032(2) 0.010(2) 0.0067(19) -0.006(2)
C16 0.044(3) 0.026(2) 0.045(3) -0.002(2) 0.011(2) -0.006(2)
F1 0.0216(12) 0.0373(15) 0.0306(14) 0.0022(11) -0.0033(11) -0.0047(12)
F2 0.0354(15) 0.0283(14) 0.0391(16) -0.0103(12) 0.0096(12) -0.0034(12)
F3 0.0269(13) 0.0343(14) 0.0296(14) 0.0038(11) 0.0110(11) -0.0071(11)
F4 0.0253(13) 0.0324(14) 0.0535(18) 0.0043(11) 0.0244(13) 0.0137(13)
F5 0.0190(12) 0.0357(14) 0.0335(14) 0.0084(10) 0.0100(10) 0.0091(12)
F6 0.0335(14) 0.0344(14) 0.0263(13) 0.0066(11) 0.0142(11) -0.0011(11)
I1 0.01568(13) 0.02243(13) 0.02173(14) -0.00059(9) 0.00551(9) 0.00178(10)
O1 0.0155(13) 0.0226(14) 0.0237(14) -0.0006(11) 0.0054(11) 0.0028(12)
O2 0.0259(16) 0.0261(16) 0.046(2) -0.0008(13) 0.0031(15) -0.0143(15)

loop_
_atom_type_symbol
_atom_type_description
_atom_type_scat_dispersion_real
_atom_type_scat_dispersion_imag
_atom_type_scat_source
C C 0.0033 0.0016 'International Tables Vol C Tables 4.2.6.8 and 6.1.1.4'
H H 0.0000 0.0000 'International Tables Vol C Tables 4.2.6.8 and 6.1.1.4'
F F 0.0171 0.0103 'International Tables Vol C Tables 4.2.6.8 and 6.1.1.4'
I I -0.4742 1.8119 'International Tables Vol C Tables 4.2.6.8 and 6.1.1.4'
O O 0.0106 0.0060 'International Tables Vol C Tables 4.2.6.8 and 6.1.1.4'

loop_
_geom_angle_atom_site_label_1
_geom_angle_atom_site_label_2
_geom_angle_atom_site_label_3
_geom_angle_site_symmetry_1
_geom_angle_site_symmetry_3
_geom_angle
_geom_angle_publ_flag
C6 C1 C2 . . 122.9(4) ?
C6 C1 I1 . . 119.3(3) ?
C2 C1 I1 . . 117.8(3) ?
C1 C2 C3 . . 117.5(4) ?
C1 C2 C7 . . 118.8(4) ?
C3 C2 C7 . . 123.7(4) ?
C2 C3 C4 . . 120.5(4) ?
C5 C4 C3 . . 119.9(4) ?
C4 C5 C6 . . 120.7(4) ?
C1 C6 C5 . . 118.6(4) ?
O1 C7 C2 . . 112.0(3) ?
O1 C7 C8 . . 109.1(3) ?
C2 C7 C8 . . 109.4(3) ?
O1 C7 C9 . . 108.9(3) ?
C2 C7 C9 . . 107.7(3) ?
C8 C7 C9 . . 109.8(3) ?
F1 C8 F3 . . 106.9(4) ?
F1 C8 F2 . . 106.3(3) ?
F3 C8 F2 . . 106.1(3) ?
F1 C8 C7 . . 115.6(4) ?
F3 C8 C7 . . 110.1(3) ?
F2 C8 C7 . . 111.4(4) ?
F4 C9 F5 . . 107.1(3) ?
F4 C9 F6 . . 107.1(3) ?
F5 C9 F6 . . 105.6(3) ?
F4 C9 C7 . . 112.5(3) ?
F5 C9 C7 . . 114.7(3) ?
F6 C9 C7 . . 109.3(3) ?
C14 C10 C11 . . 124.4(4) ?
C14 C10 I1 . . 119.1(3) ?
C11 C10 I1 . . 116.3(3) ?
C10 C11 C13 . . 111.1(4) ?
C10 C11 C12 . . 112.6(4) ?
C13 C11 C12 . . 110.5(4) ?
C10 C14 O2 . . 115.3(4) ?
C10 C14 C15 . . 127.1(4) ?
O2 C14 C15 . . 117.6(4) ?
C10 I1 C1 . . 95.55(15) ?
C10 I1 O1 . . 170.07(13) ?
C1 I1 O1 . . 74.73(13) ?
C7 O1 I1 . . 114.9(2) ?
C14 O2 C16 . . 120.4(4) ?

loop_
_geom_bond_atom_site_label_1
_geom_bond_atom_site_label_2
_geom_bond_site_symmetry_2
_geom_bond_distance
_geom_bond_publ_flag
C1 C6 . 1.384(6) ?
C1 C2 . 1.387(5) ?
C1 I1 . 2.129(4) ?
C2 C3 . 1.392(6) ?
C2 C7 . 1.544(5) ?
C3 C4 . 1.411(6) ?
C4 C5 . 1.371(6) ?
C5 C6 . 1.388(6) ?
C7 O1 . 1.353(5) ?
C7 C8 . 1.545(6) ?
C7 C9 . 1.550(6) ?
C8 F1 . 1.338(5) ?
C8 F3 . 1.341(5) ?
C8 F2 . 1.343(5) ?
C9 F4 . 1.328(5) ?
C9 F5 . 1.342(5) ?
C9 F6 . 1.346(5) ?
C10 C14 . 1.347(6) ?
C10 C11 . 1.509(6) ?
C10 I1 . 2.122(4) ?
C11 C13 . 1.527(6) ?
C11 C12 . 1.532(7) ?
C14 O2 . 1.365(5) ?
C14 C15 . 1.501(6) ?
C16 O2 . 1.430(6) ?
I1 O1 . 2.352(3) ?
